data_2004089
loop_
_publ_author_name
'Zaitu, S.'
'Miwa, Y.'
'Taga, T.'

_publ_section_title
;
 1:1 Molecular Complex of Theophylline and <i>p</i>-Nitroaniline
;
_journal_issue 11
_journal_name_full 'Acta Crystallographica Section C'
_journal_page_first 2390
_journal_page_last 2392
_journal_paper_doi 10.1107/S010827019500864X
_journal_volume 51
_journal_year 1995
_chemical_formula_sum 'C13 H14 N6 O4'
_chemical_formula_weight 318.29
_chemical_name_common 'theophilline p-nitroaniline complex'
_space_group_IT_number 14
_space_group_name_Hall '-P 2ybc'
_space_group_name_H-M_alt 'P 1 21/c 1'
_symmetry_cell_setting monoclinic
_symmetry_space_group_name_Hall '-P 2ybc'
_symmetry_space_group_name_H-M 'P 1 21/c 1'
_cell_angle_alpha 90
_cell_angle_beta 116.59(2)
_cell_angle_gamma 90
_cell_formula_units_Z 4
_cell_length_a 7.693(2)
_cell_length_b 9.178(1)
_cell_length_c 22.982(4)
_cell_measurement_reflns_used 25
_cell_measurement_temperature 295.0
_cell_measurement_theta_max 27.3
_cell_measurement_theta_min 17.9
_cell_volume 1451.0(5)
_computing_cell_refinement 'MSC/AFC Diffractometer Control Software'
_computing_data_collection
;
MSC/AFC Diffractometer Control Software
(Molecular Structure Corporation, 1988)
;
_computing_data_reduction 'MSC/AFC Diffractometer Control Software'
_computing_molecular_graphics KPPXRAY
_computing_publication_material 'EDCIF-J (Osaki & Taga, 1993)'
_computing_structure_refinement
;
KPPXRAY (Taga, Masuda, Higashi & Iizuka, 1991) including a modified
version of ORFLS (Busing, Martin & Levy, 1962)
;
_computing_structure_solution 'MULTAN88 (Main et al., 1988)'
_diffrn_ambient_temperature 295.0
_diffrn_measurement_device 'Rigaku AFC-5'
_diffrn_measurement_method \q/2\q
_diffrn_radiation_monochromator graphaite
_diffrn_radiation_source rotarix
_diffrn_radiation_type CuK\a
_diffrn_radiation_wavelength 1.54178
_diffrn_reflns_av_R_equivalents 0.021
_diffrn_reflns_limit_h_max 8
_diffrn_reflns_limit_h_min 0
_diffrn_reflns_limit_k_max 10
_diffrn_reflns_limit_k_min 0
_diffrn_reflns_limit_l_max 24
_diffrn_reflns_limit_l_min -24
_diffrn_reflns_number 2834
_diffrn_reflns_reduction_process NSC/AFC
_diffrn_reflns_theta_max 60
_diffrn_reflns_theta_min 1
_diffrn_standards_decay_% 2
_diffrn_standards_interval_count 150
_diffrn_standards_number 3
_exptl_absorpt_coefficient_mu 0.90
_exptl_absorpt_correction_type none
_exptl_crystal_colour yellow
_exptl_crystal_density_diffrn 1.4568
_exptl_crystal_density_meas 1.43
_exptl_crystal_density_method flotation
_exptl_crystal_description prism
_exptl_crystal_F_000 664
_exptl_crystal_size_max 0.40
_exptl_crystal_size_mid 0.30
_exptl_crystal_size_min 0.30
_refine_diff_density_max 0.38
_refine_diff_density_min -0.45
_refine_ls_extinction_method none
_refine_ls_goodness_of_fit_obs 0.80
_refine_ls_hydrogen_treatment 'refxyz, all from D map'
_refine_ls_matrix_type full
_refine_ls_number_parameters 250
_refine_ls_number_reflns 1780
_refine_ls_R_factor_obs 0.070
_refine_ls_shift/esd_max 0.05
_refine_ls_structure_factor_coef F
_refine_ls_weighting_details 'w = 1/[\s^2^(F) + 0.023F^2^]'
_refine_ls_weighting_scheme calc
_refine_ls_wR_factor_obs 0.075
_reflns_number_observed 1780
_reflns_number_total 2621
_reflns_observed_criterion F>3\s(F)
_cod_data_source_file as1190.cif
_cod_data_source_block THEOPNA
_cod_depositor_comments
;

  Replacing the original symmetry operators, which were for the
  spacegroup 'P m c b', with the symmetry operators for the declared
  space group 'P 1 21/c 1'. After such change, the computed brutto
  formulae match the declared one an the packing seems right.

  Saulius Gra\<zulis
  2014-06-18


The following automatic conversions were performed:

'_refine_ls_weighting_scheme' value 'calc w = 1/[\s^2^(F) +
0.023F^2^]' was changed to 'calc'. New tag
'_refine_ls_weighting_details' was created. The value of the new tag
was set to 'w = 1/[\s^2^(F) + 0.023F^2^]'.

Automatic conversion script
Id: cif_fix_values 3143 2015-03-26 13:38:13Z robertas 
;
_cod_original_cell_volume 1451.0
_cod_original_sg_symbol_H-M 'P 21/c'
_cod_database_code 2004089

loop_
_symmetry_equiv_pos_as_xyz
X,Y,Z
-X,-Y,-Z
-X,1/2+Y,1/2-Z
X,1/2-Y,1/2+Z

loop_
_atom_site_aniso_label
N(1)
C(2)
N(3)
C(4)
C(5)
C(6)
N(7)
C(8)
N(9)
O(10)
C(11)
O(12)
C(13)
C(14)
C(15)
C(16)
C(17)
C(18)
C(19)
N(20)
N(21)
O(22)
O(23)

loop_
_atom_site_label
_atom_site_fract_x
_atom_site_fract_y
_atom_site_fract_z
_atom_site_B_iso_or_equiv
_atom_site_thermal_displace_type
N(1) 0.0012(4) 0.2614(3) -0.0718(1) 4.3(1) bij
C(2) 0.0330(6) 0.1112(4) -0.0677(2) 4.7(1) bij
N(3) -0.0907(5) 0.0289(3) -0.1193(2) 4.4(1) bij
C(4) -0.2398(6) 0.0960(3) -0.1710(2) 4.2(1) bij
C(5) -0.2649(5) 0.2419(3) -0.1740(2) 4.1(1) bij
C(6) -0.1446(5) 0.3381(4) -0.1235(2) 4.2(1) bij
N(7) -0.4270(5) 0.2673(3) -0.2316(1) 4.6(1) bij
C(8) -0.4889(6) 0.1377(4) -0.2591(2) 4.9(1) bij
N(9) -0.3779(5) 0.0279(3) -0.2235(1) 4.6(1) bij
O(10) 0.1657(4) 0.0566(3) -0.0202(1) 6.0(1) bij
C(11) 0.1377(8) 0.3481(5) -0.0162(2) 6.0(2) bij
O(12) -0.1595(4) 0.4700(2) -0.1219(1) 5.5(1) bij
C(13) -0.0649(9) -0.1300(5) -0.1186(3) 6.4(2) bij
C(14) 0.5837(6) -0.1073(4) 0.1103(2) 4.8(1) bij
C(15) 0.7458(6) -0.1492(4) 0.1664(2) 5.2(1) bij
C(16) 0.7967(6) -0.2919(4) 0.1791(2) 5.1(1) bij
C(17) 0.6849(6) -0.3977(4) 0.1358(2) 4.7(1) bij
C(18) 0.5218(6) -0.3592(4) 0.0798(2) 5.2(1) bij
C(19) 0.4709(6) -0.2162(4) 0.0667(2) 5.1(1) bij
N(20) 0.5302(6) 0.0353(4) 0.0970(2) 6.3(1) bij
N(21) 0.7388(6) -0.5499(4) 0.1480(2) 6.0(1) bij
O(22) 0.6367(6) -0.6399(3) 0.1081(2) 9.1(2) bij
O(23) 0.8807(5) -0.5835(3) 0.1975(2) 8.2(1) bij
H7 -0.488(5) 0.366(3) -0.249(1) 4.4(8) Biso
H8 -0.611(5) 0.123(3) -0.304(2) 4.9(9) Biso
H11A 0.105(5) 0.454(4) -0.023(2) 5.5(9) Biso
H11B 0.276(6) 0.335(4) -0.010(2) 6(1) Biso
H11C 0.135(5) 0.316(4) 0.026(2) 6(1) Biso
H13A -0.165(6) -0.177(4) -0.159(2) 6(1) Biso
H13B -0.076(6) -0.175(4) -0.079(2) 6(1) Biso
H13C 0.069(6) -0.156(4) -0.114(2) 6(1) Biso
H15 0.823(5) -0.070(3) 0.199(2) 5.0(9) Biso
H16 0.919(5) -0.321(3) 0.220(2) 4.9(8) Biso
H18 0.443(5) -0.439(4) 0.047(2) 4.9(8) Biso
H19 0.350(5) -0.186(4) 0.025(2) 5.1(9) Biso
H20A 0.606(5) 0.116(4) 0.127(2) 6(1) Biso
H20B 0.411(6) 0.063(4) 0.055(2) 5(1) Biso

loop_
_atom_type_symbol
_atom_type_scat_dispersion_real
_atom_type_scat_dispersion_imag
_atom_type_scat_source
C 0.017 0.009 International_Tables_Vol_IV_Table_2.2B
O 0.047 0.032 International_Tables_Vol_IV_Table_2.2B
H 0.000 0.000 International_Tables_Vol_IV_Table_2.2B
N 0.029 0.018 International_Tables_Vol_IV_Table_2.2B

loop_
_geom_angle_atom_site_label_1
_geom_angle_atom_site_label_2
_geom_angle_atom_site_label_3
_geom_angle
_geom_angle_publ_flag
C(2) N(1) C(6) 127.0(3) yes
C(2) N(1) C(11) 116.1(3) yes
C(6) N(1) C(11) 116.9(3) yes
N(1) C(2) N(3) 117.0(3) yes
N(1) C(2) O(10) 121.2(3) yes
N(3) C(2) O(10) 121.9(3) yes
C(2) N(3) C(4) 119.3(3) yes
C(2) N(3) C(13) 120.0(3) yes
C(4) N(3) C(13) 120.7(3) yes
N(3) C(4) C(5) 122.3(3) yes
N(3) C(4) N(9) 125.7(3) yes
C(5) C(4) N(9) 112.1(3) yes
C(4) C(5) C(6) 123.2(3) yes
C(4) C(5) N(7) 105.4(3) yes
C(6) C(5) N(7) 131.3(3) yes
N(1) C(6) C(5) 111.2(3) yes
N(1) C(6) O(12) 121.5(3) yes
C(5) C(6) O(12) 127.3(3) yes
C(5) N(7) C(8) 106.5(3) yes
N(7) C(8) N(9) 112.8(3) yes
C(4) N(9) C(8) 103.2(3) yes
C(15) C(14) C(19) 118.4(3) yes
C(15) C(14) N(20) 122.0(3) yes
C(19) C(14) N(20) 119.6(3) yes
C(14) C(15) C(16) 121.2(3) yes
C(15) C(16) C(17) 119.7(3) yes
C(16) C(17) C(18) 120.3(3) yes
C(16) C(17) N(21) 120.4(3) yes
C(18) C(17) N(21) 119.3(3) yes
C(17) C(18) C(19) 120.2(3) yes
C(14) C(19) C(18) 120.1(3) yes
C(17) N(21) O(22) 118.3(3) yes
C(17) N(21) O(23) 119.1(3) yes
O(22) N(21) O(23) 122.6(4) yes

loop_
_geom_bond_atom_site_label_1
_geom_bond_atom_site_label_2
_geom_bond_distance
_geom_bond_publ_flag
N(1) C(2) 1.396(5) yes
N(1) C(6) 1.404(4) yes
N(1) C(11) 1.472(5) yes
C(2) N(3) 1.368(5) yes
C(2) O(10) 1.220(4) yes
N(3) C(4) 1.374(5) yes
N(3) C(13) 1.471(5) yes
C(4) C(5) 1.350(4) yes
C(4) N(9) 1.352(4) yes
C(5) C(6) 1.422(5) yes
C(5) N(7) 1.373(4) yes
C(6) O(12) 1.218(4) yes
N(7) C(8) 1.331(4) yes
C(8) N(9) 1.337(4) yes
C(14) C(15) 1.388(5) yes
C(14) C(19) 1.406(5) yes
C(14) N(20) 1.365(5) yes
C(15) C(16) 1.361(5) yes
C(16) C(17) 1.381(5) yes
C(17) C(18) 1.382(5) yes
C(17) N(21) 1.448(5) yes
C(18) C(19) 1.364(5) yes
N(21) O(22) 1.223(5) yes
N(21) O(23) 1.212(5) yes

loop_
_geom_torsion_atom_site_label_1
_geom_torsion_atom_site_label_2
_geom_torsion_atom_site_label_3
_geom_torsion_atom_site_label_4
_geom_torsion
_geom_torsion_publ_flag
N(1) C(2) N(3) C(4) -1.4(7) no
N(1) C(2) N(3) C(13) 179.5(5) no
C(2) N(1) C(6) C(5) 0.6(7) no
C(2) N(1) C(6) O(12) 179.8(5) no
C(2) N(3) C(4) C(5) 2.6(8) no
C(2) N(3) C(4) N(9) -176.6(5) no
N(3) C(4) C(5) C(6) -2.2(8) no
N(3) C(4) C(5) N(7) -179.5(5) no
N(3) C(4) N(9) C(8) 179.4(5) no
C(4) C(5) C(6) N(1) 0.6(7) no
C(4) C(5) C(6) O(12) -178.6(5) no
C(4) C(5) N(7) C(8) 0.3(6) no
C(5) C(4) N(9) C(8) 0.2(5) no
C(5) N(7) C(8) N(9) -0.2(5) no
C(6) N(1) C(2) N(3) -0.2(6) no
C(6) N(1) C(2) O(10) 179.6(5) no
C(6) C(5) N(7) C(8) -176.8(5) no
N(7) C(5) C(6) N(1) 177.2(5) no
N(7) C(5) C(6) O(12) -2.0(9) no
N(7) C(8) N(9) C(4) 0.0(6) no
N(9) C(4) C(5) C(6) 177.1(5) no
N(9) C(4) C(5) N(7) -0.3(6) no
O(10) C(2) N(3) C(4) 178.8(5) no
O(10) C(2) N(3) C(13) -0.3(8) no
C(11) N(1) C(2) N(3) -179.1(5) no
C(11) N(1) C(2) O(10) 0.7(7) no
C(11) N(1) C(6) C(5) 179.5(4) no
C(11) N(1) C(6) O(12) -1.3(7) no
C(13) N(3) C(4) C(5) -178.3(6) no
C(13) N(3) C(4) N(9) 2.6(9) no
C(14) C(15) C(16) C(17) -0.5(8) no
C(15) C(14) C(19) C(18) -0.2(6) no
C(15) C(16) C(17) C(18) -0.1(7) no
C(15) C(16) C(17) N(21) 178.9(5) no
C(16) C(17) C(18) C(19) 0.5(8) no
C(16) C(17) N(21) O(22) -179.3(6) no
C(16) C(17) N(21) O(23) 1.8(8) no
C(17) C(18) C(19) C(14) -0.3(7) no
C(18) C(17) N(21) O(22) -0.3(8) no
C(18) C(17) N(21) O(23) -179.2(5) no
C(19) C(14) C(15) C(16) 0.6(8) no
N(20) C(14) C(15) C(16) 179.7(5) no
N(20) C(14) C(19) C(18) -179.3(5) no
N(21) C(17) C(18) C(19) -178.6(5) no
